data_4023639
loop_
_publ_author_name
'Sunanda Chatterjee'
'Prema G. Vasudev'
'Kuppanna Ananda'
'Srinivasarao Raghothama'
'Narayanaswamy Shamala'
'Padmanabhan Balaram'

_publ_section_title
;
 Multiple Conformational States in Crystals and in Solution in \a\g
 Hybrid Peptides. Fragility of the C~12~ Helix in Short Sequences
;
_journal_name_full 'Journal of Organic Chemistry'
_journal_page_first 6595
_journal_page_last 6606
_journal_paper_doi 10.1021/jo8009819
_journal_volume 73
_journal_year 2008
_chemical_formula_moiety 'C32 H57 N5 O6'
_chemical_formula_sum 'C32 H57 N5 O6'
_chemical_formula_weight 607.83
_chemical_name_common Boc-Aib-Gpn-Aib-Gpn-NHMe
_chemical_name_systematic
; 
 ? 
;
_space_group_IT_number 14
_symmetry_cell_setting monoclinic
_symmetry_space_group_name_Hall '-P 2ybc'
_symmetry_space_group_name_H-M 'P 1 21/c 1'
_atom_sites_solution_hydrogens geom
_atom_sites_solution_primary direct
_atom_sites_solution_secondary difmap
_audit_creation_method SHELXL-97
_cell_angle_alpha 90.00
_cell_angle_beta 96.500(5)
_cell_angle_gamma 90.00
_cell_formula_units_Z 8
_cell_length_a 17.447(4)
_cell_length_b 11.722(3)
_cell_length_c 35.799(9)
_cell_measurement_temperature 293(2)
_cell_volume 7274(3)
_computing_data_collection SMART
_computing_data_reduction SAINT
_computing_structure_refinement 'SHELXL-97 (Sheldrick, 1997)'
_computing_structure_solution 'SHELXS-97 (Sheldrick, 1990)'
_diffrn_ambient_temperature 293(2)
_diffrn_measured_fraction_theta_full 0.998
_diffrn_measured_fraction_theta_max 0.998
_diffrn_measurement_device_type 'BRUKER AXS SMART APEX CCD with Mo source'
_diffrn_measurement_method 'omega scan'
_diffrn_radiation_monochromator graphite
_diffrn_radiation_source 'fine-focus sealed tube'
_diffrn_radiation_type MoK\a
_diffrn_radiation_wavelength 0.71073
_diffrn_reflns_av_R_equivalents 0.4364
_diffrn_reflns_av_sigmaI/netI 0.4289
_diffrn_reflns_limit_h_max 19
_diffrn_reflns_limit_h_min -19
_diffrn_reflns_limit_k_max 13
_diffrn_reflns_limit_k_min -13
_diffrn_reflns_limit_l_max 39
_diffrn_reflns_limit_l_min -39
_diffrn_reflns_number 44479
_diffrn_reflns_theta_full 23.26
_diffrn_reflns_theta_max 23.26
_diffrn_reflns_theta_min 1.54
_exptl_absorpt_coefficient_mu 0.077
_exptl_absorpt_correction_type none
_exptl_crystal_colour Colourless
_exptl_crystal_density_diffrn 1.110
_exptl_crystal_density_method 'not measured'
_exptl_crystal_description Needle
_exptl_crystal_F_000 2656
_exptl_crystal_size_max 0.20
_exptl_crystal_size_mid 0.03
_exptl_crystal_size_min 0.01
_refine_diff_density_max 0.335
_refine_diff_density_min -0.189
_refine_diff_density_rms 0.042
_refine_ls_extinction_method none
_refine_ls_goodness_of_fit_ref 0.884
_refine_ls_hydrogen_treatment constr
_refine_ls_matrix_type full
_refine_ls_number_parameters 775
_refine_ls_number_reflns 10424
_refine_ls_number_restraints 9
_refine_ls_restrained_S_all 0.895
_refine_ls_R_factor_all 0.3658
_refine_ls_R_factor_gt 0.0892
_refine_ls_shift/su_max 0.028
_refine_ls_shift/su_mean 0.001
_refine_ls_structure_factor_coef Fsqd
_refine_ls_weighting_details 'calc w=1/[\s^2^(Fo^2^)+(0.0365P)^2^+0.0000P] where P=(Fo^2^+2Fc^2^)/3'
_refine_ls_weighting_scheme calc
_refine_ls_wR_factor_gt 0.1062
_refine_ls_wR_factor_ref 0.1722
_reflns_number_gt 2397
_reflns_number_total 10424
_reflns_threshold_expression >2sigma(I)
_cod_data_source_file jo8009819-file003.cif
_cod_data_source_block 2a
_cod_depositor_comments
;
The following automatic conversions were performed:
'_symmetry_cell_setting' value 'Monoclinic' changed to 'monoclinic'
according to '/home/saulius/struct/CIF-dictionaries/cif_core.dic'
dictionary named 'cif_core.dic' version 2.4.1 from
2010-06-29.

'_exptl_absorpt_correction_type' value 'None' changed to
'none' according to '/home/saulius/struct/CIF-dictionaries/cif_core.dic'
dictionary named 'cif_core.dic' version 2.4.1 from 2010-06-29.

Automatic conversion script
Id: cif_fix_enum 1527 2010-12-29 10:47:43Z saulius 
;
_cod_original_sg_symbol_H-M 'P 21/c'
_cod_database_code 4023639

loop_
_symmetry_equiv_pos_as_xyz
'x, y, z'
'-x, y+1/2, -z+1/2'
'-x, -y, -z'
'x, -y-1/2, z-1/2'

loop_
_atom_site_label
_atom_site_type_symbol
_atom_site_fract_x
_atom_site_fract_y
_atom_site_fract_z
_atom_site_U_iso_or_equiv
_atom_site_adp_type
_atom_site_occupancy
_atom_site_symmetry_multiplicity
_atom_site_calc_flag
_atom_site_refinement_flags
_atom_site_disorder_assembly
_atom_site_disorder_group
C11 C -0.5264(6) 0.2563(9) -0.0256(2) 0.136(5) Uani 1 1 d . . .
H11A H -0.5402 0.3249 -0.0133 0.204 Uiso 1 1 calc R . .
H11B H -0.5649 0.1990 -0.0233 0.204 Uiso 1 1 calc R . .
H11C H -0.5231 0.2716 -0.0517 0.204 Uiso 1 1 calc R . .
C12 C -0.4264(6) 0.1112(9) -0.0278(3) 0.128(5) Uani 1 1 d . . .
H12A H -0.3768 0.0853 -0.0167 0.191 Uiso 1 1 calc R . .
H12B H -0.4237 0.1301 -0.0537 0.191 Uiso 1 1 calc R . .
H12C H -0.4638 0.0520 -0.0262 0.191 Uiso 1 1 calc R . .
C13 C -0.3893(7) 0.3077(10) -0.0049(3) 0.168(6) Uani 1 1 d . . .
H13A H -0.4078 0.3725 0.0078 0.253 Uiso 1 1 calc R . .
H13B H -0.3795 0.3295 -0.0298 0.253 Uiso 1 1 calc R . .
H13C H -0.3425 0.2804 0.0089 0.253 Uiso 1 1 calc R . .
C14 C -0.4494(7) 0.2144(12) -0.0074(3) 0.087(4) Uani 1 1 d . . .
O1 O -0.4661(3) 0.1838(5) 0.0303(2) 0.066(2) Uani 1 1 d . . .
C01' C -0.4108(6) 0.1381(8) 0.0557(3) 0.051(3) Uani 1 1 d . . .
O01 O -0.3444(3) 0.1253(5) 0.05113(16) 0.065(2) Uani 1 1 d . . .
N11 N -0.4418(3) 0.1163(6) 0.0873(2) 0.047(2) Uani 1 1 d . . .
H11 H -0.4890 0.1351 0.0888 0.056 Uiso 1 1 calc R . .
C11A C -0.3977(5) 0.0610(8) 0.1199(2) 0.039(2) Uani 1 1 d . . .
C11' C -0.3262(5) 0.1325(9) 0.1338(2) 0.041(3) Uani 1 1 d . . .
O11 O -0.2638(3) 0.0872(5) 0.14388(15) 0.0539(19) Uani 1 1 d . . .
C1B1 C -0.3732(4) -0.0601(7) 0.1098(2) 0.074(3) Uani 1 1 d . . .
H1B1 H -0.4183 -0.1048 0.1019 0.111 Uiso 1 1 calc R . .
H1B2 H -0.3451 -0.0949 0.1315 0.111 Uiso 1 1 calc R . .
H1B3 H -0.3410 -0.0564 0.0898 0.111 Uiso 1 1 calc R . .
C1B2 C -0.4486(4) 0.0570(6) 0.1520(2) 0.063(3) Uani 1 1 d . . .
H1B4 H -0.4923 0.0086 0.1450 0.095 Uiso 1 1 calc R . .
H1B5 H -0.4662 0.1326 0.1568 0.095 Uiso 1 1 calc R . .
H1B6 H -0.4194 0.0274 0.1742 0.095 Uiso 1 1 calc R . .
N12 N -0.3377(4) 0.2440(7) 0.13533(18) 0.045(2) Uani 1 1 d . . .
H12 H -0.3821 0.2710 0.1268 0.055 Uiso 1 1 calc R . .
C12G C -0.2773(4) 0.3232(7) 0.1511(2) 0.053(3) Uani 1 1 d . . .
H12D H -0.2297 0.2806 0.1569 0.063 Uiso 1 1 calc R . .
H12E H -0.2917 0.3530 0.1746 0.063 Uiso 1 1 calc R . .
C12B C -0.2616(5) 0.4242(8) 0.1257(3) 0.041(3) Uani 1 1 d . . .
C12A C -0.2425(4) 0.3783(6) 0.0870(2) 0.044(2) Uani 1 1 d . . .
H12F H -0.2868 0.3352 0.0758 0.053 Uiso 1 1 calc R . .
H12G H -0.2369 0.4434 0.0708 0.053 Uiso 1 1 calc R . .
C12' C -0.1723(6) 0.3044(9) 0.0862(2) 0.047(3) Uani 1 1 d . . .
O12 O -0.1070(3) 0.3446(5) 0.09277(15) 0.055(2) Uani 1 1 d . . .
C2B1 C -0.1940(5) 0.4880(8) 0.1471(2) 0.059(3) Uani 1 1 d . . .
H2B1 H -0.1487 0.4393 0.1494 0.071 Uiso 1 1 calc R . .
H2B2 H -0.2062 0.5051 0.1723 0.071 Uiso 1 1 calc R . .
C2G1 C -0.1758(5) 0.5993(8) 0.1274(3) 0.078(3) Uani 1 1 d . . .
H2G1 H -0.1332 0.6376 0.1421 0.094 Uiso 1 1 calc R . .
H2G2 H -0.1600 0.5818 0.1030 0.094 Uiso 1 1 calc R . .
C2D1 C -0.2447(7) 0.6783(8) 0.1226(3) 0.095(4) Uani 1 1 d . . .
H2D1 H -0.2325 0.7457 0.1087 0.114 Uiso 1 1 calc R . .
H2D2 H -0.2577 0.7024 0.1470 0.114 Uiso 1 1 calc R . .
C2G2 C -0.3139(5) 0.6154(9) 0.1011(3) 0.085(3) Uani 1 1 d . . .
H2G3 H -0.3591 0.6640 0.0999 0.102 Uiso 1 1 calc R . .
H2G4 H -0.3030 0.6008 0.0755 0.102 Uiso 1 1 calc R . .
C2B2 C -0.3315(5) 0.5019(8) 0.1197(2) 0.065(3) Uani 1 1 d . . .
H2B3 H -0.3499 0.5173 0.1438 0.078 Uiso 1 1 calc R . .
H2B4 H -0.3724 0.4629 0.1040 0.078 Uiso 1 1 calc R . .
N13 N -0.1858(4) 0.1951(7) 0.07632(18) 0.049(2) Uani 1 1 d . . .
H13 H -0.2328 0.1720 0.0724 0.059 Uiso 1 1 calc R . .
C13A C -0.1239(5) 0.1133(8) 0.0719(3) 0.048(3) Uani 1 1 d . . .
C13' C -0.0661(6) 0.1135(8) 0.1081(3) 0.052(3) Uani 1 1 d . . .
O13 O 0.0039(3) 0.1113(5) 0.10616(15) 0.0598(19) Uani 1 1 d . . .
C3B1 C -0.1609(4) -0.0042(7) 0.0675(2) 0.069(3) Uani 1 1 d . . .
H3B1 H -0.1961 -0.0062 0.0448 0.104 Uiso 1 1 calc R . .
H3B2 H -0.1883 -0.0197 0.0887 0.104 Uiso 1 1 calc R . .
H3B3 H -0.1215 -0.0608 0.0661 0.104 Uiso 1 1 calc R . .
C3B2 C -0.0821(4) 0.1415(7) 0.0373(2) 0.077(3) Uani 1 1 d . . .
H3B4 H -0.0593 0.2159 0.0404 0.116 Uiso 1 1 calc R . .
H3B5 H -0.1186 0.1404 0.0151 0.116 Uiso 1 1 calc R . .
H3B6 H -0.0426 0.0859 0.0350 0.116 Uiso 1 1 calc R . .
N14 N -0.0970(3) 0.1049(5) 0.1404(2) 0.048(2) Uani 1 1 d . . .
H14 H -0.1464 0.1056 0.1398 0.058 Uiso 1 1 calc R . .
C14G C -0.0512(4) 0.0943(8) 0.1765(2) 0.054(3) Uani 1 1 d . . .
H14A H -0.0708 0.1482 0.1936 0.065 Uiso 1 1 calc R . .
H14B H 0.0013 0.1167 0.1735 0.065 Uiso 1 1 calc R . .
C14B C -0.0487(5) -0.0234(9) 0.1948(3) 0.055(3) Uani 1 1 d . . .
C14A C -0.1287(5) -0.0638(7) 0.2045(2) 0.057(3) Uani 1 1 d . . .
H14C H -0.1651 -0.0619 0.1820 0.068 Uiso 1 1 calc R . .
H14D H -0.1246 -0.1422 0.2132 0.068 Uiso 1 1 calc R . .
C14' C -0.1591(6) 0.0089(10) 0.2344(3) 0.061(3) Uani 1 1 d . . .
O14 O -0.1358(4) -0.0046(6) 0.26790(19) 0.098(3) Uani 1 1 d . . .
C4B1 C -0.0223(5) -0.1104(8) 0.1658(3) 0.079(3) Uani 1 1 d . . .
H4B1 H -0.0640 -0.1207 0.1457 0.094 Uiso 1 1 calc R . .
H4B2 H 0.0212 -0.0783 0.1547 0.094 Uiso 1 1 calc R . .
C4G1 C 0.0007(7) -0.2265(9) 0.1822(3) 0.114(4) Uani 1 1 d . . .
H4G1 H 0.0198 -0.2740 0.1631 0.137 Uiso 1 1 calc R . .
H4G2 H -0.0438 -0.2638 0.1907 0.137 Uiso 1 1 calc R . .
C4D1 C 0.0646(6) -0.2112(11) 0.2158(4) 0.127(5) Uani 1 1 d . . .
H4D1 H 0.0791 -0.2851 0.2266 0.153 Uiso 1 1 calc R . .
H4D2 H 0.1100 -0.1770 0.2071 0.153 Uiso 1 1 calc R . .
C4G2 C 0.0353(6) -0.1354(10) 0.2456(3) 0.112(5) Uani 1 1 d . . .
H4G3 H -0.0091 -0.1704 0.2549 0.134 Uiso 1 1 calc R . .
H4G4 H 0.0752 -0.1257 0.2665 0.134 Uiso 1 1 calc R . .
C4B2 C 0.0131(5) -0.0207(9) 0.2283(3) 0.086(3) Uani 1 1 d . . .
H4B3 H 0.0590 0.0145 0.2204 0.103 Uiso 1 1 calc R . .
H4B4 H -0.0047 0.0276 0.2475 0.103 Uiso 1 1 calc R . .
N15 N -0.2126(4) 0.0848(7) 0.2232(2) 0.067(3) Uani 1 1 d . . .
H15 H -0.2272 0.0908 0.1995 0.081 Uiso 1 1 calc R . .
C0M1 C -0.2477(4) 0.1579(7) 0.2485(2) 0.083(3) Uani 1 1 d . . .
H0M1 H -0.2853 0.2057 0.2345 0.125 Uiso 1 1 calc R . .
H0M2 H -0.2089 0.2046 0.2621 0.125 Uiso 1 1 calc R . .
H0M3 H -0.2725 0.1123 0.2659 0.125 Uiso 1 1 calc R . .
C21 C -0.9746(5) 0.3212(9) -0.0349(2) 0.119(4) Uani 1 1 d . . .
H21A H -0.9891 0.2444 -0.0296 0.178 Uiso 1 1 calc R . .
H21B H -0.9610 0.3254 -0.0601 0.178 Uiso 1 1 calc R . .
H21C H -1.0170 0.3716 -0.0323 0.178 Uiso 1 1 calc R . .
C22 C -0.8801(5) 0.4753(9) -0.0153(2) 0.110(4) Uani 1 1 d . . .
H22A H -0.8355 0.4934 0.0019 0.166 Uiso 1 1 calc R . .
H22B H -0.9207 0.5283 -0.0120 0.166 Uiso 1 1 calc R . .
H22C H -0.8672 0.4801 -0.0406 0.166 Uiso 1 1 calc R . .
C23 C -0.8408(5) 0.2689(8) -0.0081(2) 0.108(4) Uani 1 1 d . . .
H23A H -0.8600 0.1940 -0.0036 0.162 Uiso 1 1 calc R . .
H23B H -0.8001 0.2878 0.0112 0.162 Uiso 1 1 calc R . .
H23C H -0.8214 0.2706 -0.0321 0.162 Uiso 1 1 calc R . .
C24 C -0.9065(6) 0.3561(10) -0.0078(3) 0.067(3) Uani 1 1 d . . .
O2 O -0.9371(3) 0.3542(5) 0.02931(19) 0.0586(19) Uani 1 1 d . . .
C02' C -0.8930(6) 0.3766(8) 0.0615(3) 0.049(3) Uani 1 1 d . . .
O02 O -0.8237(3) 0.3957(5) 0.06387(15) 0.059(2) Uani 1 1 d . . .
N21 N -0.9350(3) 0.3780(5) 0.0910(2) 0.045(2) Uani 1 1 d . . .
H21 H -0.9835 0.3628 0.0872 0.054 Uiso 1 1 calc R . .
C21A C -0.9000(5) 0.4050(8) 0.1292(3) 0.043(2) Uani 1 1 d . . .
C21' C -0.8332(5) 0.3200(8) 0.1412(3) 0.039(3) Uani 1 1 d . . .
O21 O -0.7749(3) 0.3528(5) 0.16143(15) 0.058(2) Uani 1 1 d . . .
C1B3 C -0.9615(4) 0.3882(6) 0.15552(19) 0.055(3) Uani 1 1 d . . .
H1B7 H -0.9799 0.3110 0.1537 0.083 Uiso 1 1 calc R . .
H1B8 H -1.0037 0.4395 0.1486 0.083 Uiso 1 1 calc R . .
H1B9 H -0.9400 0.4035 0.1809 0.083 Uiso 1 1 calc R . .
C1B4 C -0.8699(4) 0.5280(6) 0.1312(2) 0.057(3) Uani 1 1 d . . .
H1BX H -0.8309 0.5365 0.1145 0.086 Uiso 1 1 calc R . .
H1BY H -0.8482 0.5450 0.1564 0.086 Uiso 1 1 calc R . .
H1BZ H -0.9116 0.5795 0.1238 0.086 Uiso 1 1 calc R . .
N22 N -0.8448(4) 0.2129(7) 0.13028(18) 0.051(2) Uani 1 1 d . . .
H22 H -0.8860 0.1968 0.1157 0.061 Uiso 1 1 calc R . .
C22G C -0.7910(5) 0.1205(8) 0.1419(3) 0.072(3) Uani 1 1 d . . .
H22D H -0.8144 0.0720 0.1594 0.086 Uiso 1 1 calc R . .
H22E H -0.7450 0.1538 0.1554 0.086 Uiso 1 1 calc R . .
C22B C -0.7664(6) 0.0462(10) 0.1108(4) 0.085(4) Uani 1 1 d D . .
C22A C -0.7355(5) 0.1241(9) 0.0808(3) 0.069(3) Uani 1 1 d . . .
H22F H -0.7248 0.0763 0.0599 0.083 Uiso 1 1 calc R . .
H22G H -0.7765 0.1760 0.0714 0.083 Uiso 1 1 calc R . .
C22' C -0.6643(6) 0.1943(11) 0.0925(3) 0.062(3) Uani 1 1 d . . .
O22 O -0.5995(3) 0.1519(5) 0.10039(16) 0.065(2) Uani 1 1 d . . .
C2B3 C -0.8378(6) -0.0213(11) 0.0934(4) 0.166(7) Uani 1 1 d D . .
H2B5 H -0.8725 -0.0312 0.1125 0.200 Uiso 1 1 calc R . .
H2B6 H -0.8645 0.0242 0.0734 0.200 Uiso 1 1 calc R . .
C2G3 C -0.8223(9) -0.1301(12) 0.0786(4) 0.224(9) Uani 1 1 d D . .
H2G5 H -0.7986 -0.1202 0.0556 0.269 Uiso 1 1 calc R . .
H2G6 H -0.8706 -0.1704 0.0724 0.269 Uiso 1 1 calc R . .
C2D2 C -0.7712(9) -0.1997(12) 0.1049(5) 0.231(9) Uani 1 1 d D . .
H2D3 H -0.7614 -0.2719 0.0931 0.277 Uiso 1 1 calc R . .
H2D4 H -0.7966 -0.2156 0.1271 0.277 Uiso 1 1 calc R . .
C2G4 C -0.6951(9) -0.1402(12) 0.1166(5) 0.238(9) Uani 1 1 d D . .
H2G7 H -0.6656 -0.1848 0.1360 0.286 Uiso 1 1 calc R . .
H2G8 H -0.6657 -0.1365 0.0952 0.286 Uiso 1 1 calc R . .
C2B4 C -0.7050(6) -0.0294(10) 0.1301(4) 0.147(6) Uani 1 1 d D . .
H2B7 H -0.6562 0.0101 0.1300 0.177 Uiso 1 1 calc R . .
H2B8 H -0.7147 -0.0361 0.1562 0.177 Uiso 1 1 calc R . .
N23 N -0.6741(4) 0.3076(7) 0.09561(19) 0.059(2) Uani 1 1 d . . .
H23 H -0.7204 0.3336 0.0920 0.071 Uiso 1 1 calc R . .
C23A C -0.6117(6) 0.3897(9) 0.1047(3) 0.052(3) Uani 1 1 d . . .
C23' C -0.5607(6) 0.3495(7) 0.1399(3) 0.049(3) Uani 1 1 d . . .
O23 O -0.4898(3) 0.3491(5) 0.14214(16) 0.067(2) Uani 1 1 d . . .
C3B3 C -0.5639(4) 0.4017(7) 0.0724(2) 0.080(3) Uani 1 1 d . . .
H3B7 H -0.5419 0.3291 0.0673 0.120 Uiso 1 1 calc R . .
H3B8 H -0.5234 0.4559 0.0790 0.120 Uiso 1 1 calc R . .
H3B9 H -0.5960 0.4277 0.0505 0.120 Uiso 1 1 calc R . .
C3B4 C -0.6482(4) 0.5025(7) 0.1131(2) 0.077(3) Uani 1 1 d . . .
H3BX H -0.6798 0.4925 0.1331 0.115 Uiso 1 1 calc R . .
H3BY H -0.6793 0.5294 0.0911 0.115 Uiso 1 1 calc R . .
H3BZ H -0.6084 0.5573 0.1206 0.115 Uiso 1 1 calc R . .
N24 N -0.5992(4) 0.3236(6) 0.1696(2) 0.056(2) Uani 1 1 d . . .
H24 H -0.6485 0.3311 0.1671 0.067 Uiso 1 1 calc R . .
C24G C -0.5608(4) 0.2834(7) 0.2057(3) 0.053(3) Uani 1 1 d . . .
H24A H -0.5081 0.2629 0.2024 0.064 Uiso 1 1 calc R . .
H24B H -0.5866 0.2146 0.2127 0.064 Uiso 1 1 calc R . .
C24B C -0.5590(6) 0.3685(8) 0.2380(3) 0.056(3) Uani 1 1 d . . .
C24A C -0.6414(5) 0.3954(7) 0.2476(2) 0.066(3) Uani 1 1 d . . .
H24C H -0.6376 0.4541 0.2668 0.079 Uiso 1 1 calc R . .
H24D H -0.6705 0.4274 0.2253 0.079 Uiso 1 1 calc R . .
C24' C -0.6865(7) 0.2984(11) 0.2609(4) 0.074(4) Uani 1 1 d . . .
O24 O -0.6701(4) 0.2601(7) 0.2929(2) 0.130(4) Uani 1 1 d . . .
C4B3 C -0.5109(5) 0.3159(8) 0.2725(2) 0.073(3) Uani 1 1 d . . .
H4B5 H -0.5193 0.3606 0.2945 0.088 Uiso 1 1 calc R . .
H4B6 H -0.5299 0.2395 0.2763 0.088 Uiso 1 1 calc R . .
C4G3 C -0.4250(6) 0.3095(9) 0.2699(3) 0.096(4) Uani 1 1 d . . .
H4G5 H -0.4155 0.2558 0.2503 0.116 Uiso 1 1 calc R . .
H4G6 H -0.3991 0.2813 0.2935 0.116 Uiso 1 1 calc R . .
C4D2 C -0.3911(6) 0.4257(10) 0.2612(4) 0.114(5) Uani 1 1 d . . .
H4D3 H -0.3953 0.4779 0.2819 0.137 Uiso 1 1 calc R . .
H4D4 H -0.3370 0.4176 0.2578 0.137 Uiso 1 1 calc R . .
C4G4 C -0.4347(6) 0.4712(9) 0.2262(3) 0.095(4) Uani 1 1 d . . .
H4G7 H -0.4259 0.4220 0.2053 0.114 Uiso 1 1 calc R . .
H4G8 H -0.4151 0.5464 0.2211 0.114 Uiso 1 1 calc R . .
C4B4 C -0.5206(5) 0.4794(8) 0.2285(2) 0.070(3) Uani 1 1 d . . .
H4B7 H -0.5454 0.5068 0.2046 0.084 Uiso 1 1 calc R . .
H4B8 H -0.5294 0.5357 0.2474 0.084 Uiso 1 1 calc R . .
N25 N -0.7425(5) 0.2531(8) 0.2379(2) 0.088(3) Uani 1 1 d . . .
H25 H -0.7499 0.2791 0.2153 0.105 Uiso 1 1 calc R . .
C0M2 C -0.7918(5) 0.1632(8) 0.2481(3) 0.118(4) Uani 1 1 d . . .
H0M4 H -0.8283 0.1442 0.2269 0.176 Uiso 1 1 calc R . .
H0M5 H -0.8188 0.1879 0.2686 0.176 Uiso 1 1 calc R . .
H0M6 H -0.7612 0.0972 0.2556 0.176 Uiso 1 1 calc R . .

loop_
_atom_site_aniso_label
_atom_site_aniso_U_11
_atom_site_aniso_U_22
_atom_site_aniso_U_33
_atom_site_aniso_U_23
_atom_site_aniso_U_13
_atom_site_aniso_U_12
C11 0.129(11) 0.203(14) 0.068(9) 0.048(9) -0.027(8) 0.048(10)
C12 0.156(11) 0.169(13) 0.059(9) -0.043(9) 0.020(8) 0.010(10)
C13 0.210(14) 0.181(15) 0.104(11) 0.059(10) -0.021(10) -0.092(12)
C14 0.102(11) 0.129(13) 0.028(9) 0.016(9) -0.006(8) 0.001(9)
O1 0.057(5) 0.092(6) 0.045(5) 0.005(4) -0.008(4) 0.022(4)
C01' 0.062(8) 0.055(8) 0.037(8) -0.011(6) 0.007(8) 0.007(7)
O01 0.047(4) 0.095(6) 0.055(5) -0.008(4) 0.011(4) -0.006(4)
N11 0.028(5) 0.064(6) 0.048(6) 0.000(5) -0.001(4) 0.020(4)
C11A 0.029(6) 0.049(7) 0.039(7) 0.013(6) -0.001(5) 0.003(5)
C11' 0.045(7) 0.040(7) 0.040(7) 0.009(6) 0.009(6) -0.001(7)
O11 0.032(4) 0.054(5) 0.072(5) 0.007(4) -0.011(3) 0.015(3)
C1B1 0.081(7) 0.039(7) 0.099(8) -0.006(6) -0.003(6) -0.001(6)
C1B2 0.055(6) 0.080(8) 0.055(7) 0.016(6) 0.007(6) 0.005(6)
N12 0.030(5) 0.052(6) 0.054(6) 0.012(5) 0.001(4) -0.001(5)
C12G 0.042(6) 0.056(7) 0.060(7) 0.000(6) 0.006(5) -0.006(6)
C12B 0.034(6) 0.038(7) 0.052(8) -0.012(6) 0.006(6) 0.003(6)
C12A 0.049(6) 0.035(6) 0.048(7) 0.011(6) 0.003(5) 0.007(5)
C12' 0.043(7) 0.050(8) 0.050(7) 0.004(6) 0.014(6) 0.015(7)
O12 0.029(4) 0.066(5) 0.071(5) -0.003(4) 0.010(4) -0.003(4)
C2B1 0.061(7) 0.057(8) 0.060(7) -0.010(7) 0.011(6) -0.006(6)
C2G1 0.081(9) 0.063(9) 0.092(9) -0.014(8) 0.015(7) -0.019(7)
C2D1 0.127(11) 0.045(9) 0.117(10) -0.004(7) 0.036(9) -0.013(8)
C2G2 0.084(9) 0.063(9) 0.109(10) 0.003(8) 0.019(7) 0.026(7)
C2B2 0.057(7) 0.056(8) 0.085(8) 0.013(7) 0.016(6) 0.015(6)
N13 0.034(5) 0.053(6) 0.060(6) -0.012(5) -0.001(4) 0.003(5)
C13A 0.035(6) 0.045(7) 0.063(8) -0.028(6) -0.002(6) 0.002(6)
C13' 0.040(7) 0.055(7) 0.063(9) -0.005(7) 0.020(7) -0.007(6)
O13 0.037(4) 0.064(5) 0.080(5) -0.004(4) 0.013(4) 0.003(4)
C3B1 0.061(7) 0.051(7) 0.092(8) -0.034(7) -0.007(6) 0.003(6)
C3B2 0.069(7) 0.113(10) 0.053(7) -0.001(7) 0.021(6) -0.001(6)
N14 0.029(5) 0.056(6) 0.061(6) 0.017(5) 0.008(5) 0.005(4)
C14G 0.049(6) 0.063(8) 0.048(7) 0.019(6) -0.004(6) 0.009(6)
C14B 0.046(7) 0.057(8) 0.058(8) -0.012(7) -0.003(6) 0.004(6)
C14A 0.050(7) 0.048(7) 0.072(8) 0.009(6) 0.004(6) -0.009(6)
C14' 0.050(8) 0.069(9) 0.063(10) 0.020(8) 0.001(8) -0.001(7)
O14 0.093(6) 0.131(7) 0.068(5) 0.038(6) -0.003(5) 0.030(5)
C4B1 0.078(8) 0.050(8) 0.108(10) 0.017(8) 0.013(7) 0.016(7)
C4G1 0.124(11) 0.067(10) 0.154(13) 0.000(9) 0.026(9) 0.030(9)
C4D1 0.075(10) 0.129(14) 0.175(16) 0.050(11) 0.003(10) 0.027(9)
C4G2 0.103(10) 0.115(13) 0.113(12) 0.049(10) -0.004(8) 0.024(9)
C4B2 0.055(7) 0.098(10) 0.100(10) 0.012(8) -0.005(7) -0.010(7)
N15 0.050(6) 0.092(8) 0.060(7) 0.006(6) 0.007(5) 0.017(5)
C0M1 0.065(7) 0.090(9) 0.098(9) -0.024(8) 0.029(7) 0.003(6)
C21 0.121(10) 0.194(13) 0.035(7) -0.021(8) -0.015(7) -0.011(9)
C22 0.148(11) 0.105(10) 0.088(9) 0.041(8) 0.054(7) -0.006(9)
C23 0.119(9) 0.138(11) 0.068(8) -0.033(8) 0.019(7) 0.037(9)
C24 0.077(8) 0.097(10) 0.030(7) 0.004(7) 0.015(7) 0.013(8)
O2 0.050(4) 0.091(5) 0.035(4) 0.003(4) 0.002(4) -0.014(4)
C02' 0.048(7) 0.046(7) 0.051(9) 0.001(6) -0.006(7) 0.022(7)
O02 0.039(4) 0.074(5) 0.065(5) 0.005(4) 0.013(4) 0.004(4)
N21 0.029(5) 0.055(5) 0.051(6) -0.003(5) 0.003(5) 0.007(4)
C21A 0.044(6) 0.048(7) 0.036(7) -0.009(6) -0.002(6) 0.002(6)
C21' 0.042(7) 0.024(7) 0.053(8) 0.001(6) 0.011(6) 0.002(6)
O21 0.034(4) 0.068(5) 0.066(5) -0.013(4) -0.014(3) -0.010(4)
C1B3 0.046(6) 0.082(8) 0.039(6) 0.004(6) 0.009(5) -0.005(5)
C1B4 0.050(6) 0.037(7) 0.085(8) -0.002(6) 0.007(5) 0.005(5)
N22 0.036(5) 0.049(6) 0.064(6) 0.011(5) -0.008(4) 0.014(5)
C22G 0.058(7) 0.043(8) 0.112(10) 0.027(7) -0.007(7) 0.011(6)
C22B 0.039(8) 0.063(10) 0.143(13) 0.003(9) -0.035(8) 0.019(7)
C22A 0.039(7) 0.074(9) 0.089(9) -0.041(8) -0.022(6) 0.022(6)
C22' 0.036(7) 0.091(10) 0.060(8) -0.022(8) 0.016(6) 0.005(8)
O22 0.034(4) 0.062(5) 0.100(6) 0.004(4) 0.009(4) 0.008(4)
C2B3 0.067(9) 0.149(14) 0.266(17) -0.158(13) -0.063(9) 0.066(9)
C2G3 0.224(19) 0.19(2) 0.22(2) -0.057(17) -0.134(15) -0.056(16)
C2D2 0.22(2) 0.146(16) 0.30(3) 0.060(16) -0.093(17) -0.059(16)
C2G4 0.22(2) 0.153(19) 0.31(2) -0.011(17) -0.116(17) 0.085(16)
C2B4 0.075(9) 0.086(11) 0.270(17) -0.024(12) -0.026(10) 0.060(9)
N23 0.041(6) 0.057(6) 0.079(7) -0.008(6) 0.006(5) 0.022(5)
C23A 0.045(7) 0.047(8) 0.065(9) -0.007(7) 0.011(7) -0.001(6)
C23' 0.059(8) 0.036(7) 0.054(9) -0.007(6) 0.013(7) -0.007(7)
O23 0.029(4) 0.092(6) 0.081(5) -0.004(4) 0.006(4) -0.003(4)
C3B3 0.070(7) 0.105(9) 0.069(8) 0.023(7) 0.025(6) 0.022(7)
C3B4 0.071(7) 0.051(7) 0.110(9) 0.001(7) 0.015(6) 0.012(6)
N24 0.032(5) 0.078(7) 0.055(6) -0.005(5) -0.009(5) 0.011(5)
C24G 0.046(6) 0.038(7) 0.077(8) -0.024(7) 0.014(6) -0.009(5)
C24B 0.062(8) 0.037(7) 0.070(9) -0.007(7) 0.007(7) 0.007(6)
C24A 0.065(8) 0.066(8) 0.066(8) -0.021(7) 0.005(6) 0.022(7)
C24' 0.066(10) 0.093(11) 0.068(11) 0.019(9) 0.030(9) 0.014(8)
O24 0.095(6) 0.227(10) 0.066(6) 0.053(6) 0.008(5) -0.012(6)
C4B3 0.062(8) 0.079(8) 0.077(9) -0.031(7) 0.002(7) 0.022(7)
C4G3 0.063(9) 0.111(11) 0.110(10) -0.045(9) -0.015(7) 0.017(8)
C4D2 0.066(9) 0.112(12) 0.158(14) -0.049(11) -0.018(9) -0.016(9)
C4G4 0.073(9) 0.076(10) 0.134(12) -0.017(8) 0.004(8) -0.029(8)
C4B4 0.064(8) 0.053(8) 0.091(8) -0.012(7) -0.001(6) 0.010(7)
N25 0.071(7) 0.116(9) 0.074(8) -0.006(7) 0.002(6) -0.009(7)
C0M2 0.107(10) 0.104(11) 0.150(12) -0.002(9) 0.052(8) -0.034(8)

loop_
_atom_type_symbol
_atom_type_description
_atom_type_scat_dispersion_real
_atom_type_scat_dispersion_imag
_atom_type_scat_source
C C 0.0033 0.0016 'International Tables Vol C Tables 4.2.6.8 and 6.1.1.4'
H H 0.0000 0.0000 'International Tables Vol C Tables 4.2.6.8 and 6.1.1.4'
N N 0.0061 0.0033 'International Tables Vol C Tables 4.2.6.8 and 6.1.1.4'
O O 0.0106 0.0060 'International Tables Vol C Tables 4.2.6.8 and 6.1.1.4'

loop_
_geom_angle_atom_site_label_1
_geom_angle_atom_site_label_2
_geom_angle_atom_site_label_3
_geom_angle
_geom_angle_site_symmetry_1
_geom_angle_site_symmetry_3
_geom_angle_publ_flag
O1 C14 C12 110.4(10) . . ?
O1 C14 C11 102.6(9) . . ?
C12 C14 C11 109.2(10) . . ?
O1 C14 C13 109.5(9) . . ?
C12 C14 C13 113.0(11) . . ?
C11 C14 C13 111.6(11) . . ?
C01' O1 C14 121.0(8) . . ?
O01 C01' N11 125.7(10) . . ?
O01 C01' O1 125.7(10) . . ?
N11 C01' O1 108.5(9) . . ?
C01' N11 C11A 122.0(8) . . ?
N11 C11A C1B2 108.1(7) . . ?
N11 C11A C11' 110.4(7) . . ?
C1B2 C11A C11' 107.0(7) . . ?
N11 C11A C1B1 110.9(7) . . ?
C1B2 C11A C1B1 110.4(7) . . ?
C11' C11A C1B1 110.1(7) . . ?
O11 C11' N12 123.3(9) . . ?
O11 C11' C11A 121.2(9) . . ?
N12 C11' C11A 115.5(9) . . ?
C11' N12 C12G 122.2(8) . . ?
N12 C12G C12B 115.2(7) . . ?
C2B2 C12B C2B1 109.9(7) . . ?
C2B2 C12B C12G 110.6(7) . . ?
C2B1 C12B C12G 105.0(8) . . ?
C2B2 C12B C12A 109.3(7) . . ?
C2B1 C12B C12A 112.7(7) . . ?
C12G C12B C12A 109.4(7) . . ?
C12' C12A C12B 118.2(7) . . ?
O12 C12' N13 123.1(9) . . ?
O12 C12' C12A 121.0(9) . . ?
N13 C12' C12A 115.9(9) . . ?
C12B C2B1 C2G1 111.9(7) . . ?
C2D1 C2G1 C2B1 111.8(8) . . ?
C2G1 C2D1 C2G2 109.4(8) . . ?
C2B2 C2G2 C2D1 112.4(8) . . ?
C12B C2B2 C2G2 112.6(7) . . ?
C12' N13 C13A 122.9(8) . . ?
N13 C13A C3B1 107.1(7) . . ?
N13 C13A C3B2 111.5(8) . . ?
C3B1 C13A C3B2 110.1(7) . . ?
N13 C13A C13' 109.0(7) . . ?
C3B1 C13A C13' 108.5(8) . . ?
C3B2 C13A C13' 110.5(7) . . ?
O13 C13' N14 123.3(10) . . ?
O13 C13' C13A 120.4(9) . . ?
N14 C13' C13A 116.0(9) . . ?
C13' N14 C14G 123.0(8) . . ?
N14 C14G C14B 116.6(8) . . ?
C4B2 C14B C14G 107.7(8) . . ?
C4B2 C14B C14A 113.9(8) . . ?
C14G C14B C14A 113.0(8) . . ?
C4B2 C14B C4B1 107.5(8) . . ?
C14G C14B C4B1 107.5(8) . . ?
C14A C14B C4B1 106.9(8) . . ?
C14' C14A C14B 112.5(7) . . ?
O14 C14' N15 121.7(12) . . ?
O14 C14' C14A 120.9(11) . . ?
N15 C14' C14A 117.3(10) . . ?
C4G1 C4B1 C14B 114.4(8) . . ?
C4B1 C4G1 C4D1 109.4(9) . . ?
C4G2 C4D1 C4G1 109.9(10) . . ?
C4B2 C4G2 C4D1 108.9(10) . . ?
C4G2 C4B2 C14B 115.5(9) . . ?
C14' N15 C0M1 123.3(9) . . ?
O2 C24 C21 103.6(8) . . ?
O2 C24 C22 108.8(8) . . ?
C21 C24 C22 111.8(9) . . ?
O2 C24 C23 109.9(8) . . ?
C21 C24 C23 110.5(9) . . ?
C22 C24 C23 111.9(9) . . ?
C02' O2 C24 122.4(8) . . ?
O02 C02' O2 124.4(10) . . ?
O02 C02' N21 124.2(10) . . ?
O2 C02' N21 111.4(9) . . ?
C02' N21 C21A 121.7(8) . . ?
N21 C21A C1B3 107.5(7) . . ?
N21 C21A C1B4 110.4(7) . . ?
C1B3 C21A C1B4 110.9(7) . . ?
N21 C21A C21' 109.7(7) . . ?
C1B3 C21A C21' 107.9(7) . . ?
C1B4 C21A C21' 110.4(7) . . ?
O21 C21' N22 123.6(9) . . ?
O21 C21' C21A 120.0(8) . . ?
N22 C21' C21A 116.2(8) . . ?
C21' N22 C22G 123.1(8) . . ?
N22 C22G C22B 116.3(8) . . ?
C2B4 C22B C22G 104.4(10) . . ?
C2B4 C22B C2B3 112.6(10) . . ?
C22G C22B C2B3 108.0(9) . . ?
C2B4 C22B C22A 112.4(10) . . ?
C22G C22B C22A 108.7(9) . . ?
C2B3 C22B C22A 110.4(11) . . ?
C22' C22A C22B 117.8(9) . . ?
O22 C22' N23 119.9(10) . . ?
O22 C22' C22A 123.1(11) . . ?
N23 C22' C22A 117.0(10) . . ?
C2G3 C2B3 C22B 115.6(10) . . ?
C2B3 C2G3 C2D2 112.9(13) . . ?
C2G3 C2D2 C2G4 111.7(13) . . ?
C2B4 C2G4 C2D2 112.5(14) . . ?
C2G4 C2B4 C22B 119.9(12) . . ?
C22' N23 C23A 124.8(8) . . ?
N23 C23A C3B3 110.8(8) . . ?
N23 C23A C3B4 107.5(8) . . ?
C3B3 C23A C3B4 110.7(8) . . ?
N23 C23A C23' 109.1(8) . . ?
C3B3 C23A C23' 109.8(8) . . ?
C3B4 C23A C23' 108.7(8) . . ?
O23 C23' N24 122.1(10) . . ?
O23 C23' C23A 122.7(10) . . ?
N24 C23' C23A 115.0(9) . . ?
C23' N24 C24G 123.2(8) . . ?
N24 C24G C24B 115.3(8) . . ?
C4B4 C24B C24G 111.2(8) . . ?
C4B4 C24B C4B3 107.9(8) . . ?
C24G C24B C4B3 108.0(8) . . ?
C4B4 C24B C24A 108.6(8) . . ?
C24G C24B C24A 111.2(8) . . ?
C4B3 C24B C24A 109.9(8) . . ?
C24' C24A C24B 116.8(8) . . ?
O24 C24' N25 120.8(13) . . ?
O24 C24' C24A 119.9(13) . . ?
N25 C24' C24A 119.3(12) . . ?
C4G3 C4B3 C24B 115.0(8) . . ?
C4B3 C4G3 C4D2 112.1(9) . . ?
C4G4 C4D2 C4G3 108.5(9) . . ?
C4D2 C4G4 C4B4 113.0(9) . . ?
C4G4 C4B4 C24B 115.0(8) . . ?
C24' N25 C0M2 124.2(11) . . ?

loop_
_geom_bond_atom_site_label_1
_geom_bond_atom_site_label_2
_geom_bond_distance
_geom_bond_site_symmetry_2
_geom_bond_publ_flag
C11 C14 1.507(11) . ?
C12 C14 1.492(12) . ?
C13 C14 1.511(12) . ?
C14 O1 1.456(10) . ?
O1 C01' 1.359(9) . ?
C01' O01 1.197(9) . ?
C01' N11 1.335(9) . ?
N11 C11A 1.472(8) . ?
C11A C1B2 1.531(9) . ?
C11A C11' 1.538(10) . ?
C11A C1B1 1.537(9) . ?
C11' O11 1.228(8) . ?
C11' N12 1.325(9) . ?
N12 C12G 1.470(8) . ?
C12G C12B 1.537(9) . ?
C12B C2B2 1.518(9) . ?
C12B C2B1 1.527(9) . ?
C12B C12A 1.558(9) . ?
C12A C12' 1.503(10) . ?
C12' O12 1.230(9) . ?
C12' N13 1.343(9) . ?
C2B1 C2G1 1.534(9) . ?
C2G1 C2D1 1.511(10) . ?
C2D1 C2G2 1.544(10) . ?
C2G2 C2B2 1.535(10) . ?
N13 C13A 1.466(9) . ?
C13A C3B1 1.521(9) . ?
C13A C3B2 1.541(9) . ?
C13A C13' 1.550(10) . ?
C13' O13 1.232(8) . ?
C13' N14 1.333(9) . ?
N14 C14G 1.444(8) . ?
C14G C14B 1.525(10) . ?
C14B C4B2 1.519(10) . ?
C14B C14A 1.551(10) . ?
C14B C4B1 1.562(10) . ?
C14A C14' 1.509(11) . ?
C14' O14 1.234(9) . ?
C14' N15 1.319(10) . ?
C4B1 C4G1 1.518(10) . ?
C4G1 C4D1 1.556(12) . ?
C4D1 C4G2 1.519(12) . ?
C4G2 C4B2 1.513(11) . ?
N15 C0M1 1.435(8) . ?
C21 C24 1.503(10) . ?
C22 C24 1.505(11) . ?
C23 C24 1.536(10) . ?
C24 O2 1.486(9) . ?
O2 C02' 1.337(9) . ?
C02' O02 1.222(9) . ?
C02' N21 1.352(9) . ?
N21 C21A 1.470(8) . ?
C21A C1B3 1.519(9) . ?
C21A C1B4 1.533(9) . ?
C21A C21' 1.556(10) . ?
C21' O21 1.242(8) . ?
C21' N22 1.323(9) . ?
N22 C22G 1.463(9) . ?
C22G C22B 1.512(11) . ?
C22B C2B4 1.498(12) . ?
C22B C2B3 1.545(12) . ?
C22B C22A 1.554(12) . ?
C22A C22' 1.509(11) . ?
C22' O22 1.238(9) . ?
C22' N23 1.345(10) . ?
C2B3 C2G3 1.419(9) . ?
C2G3 C2D2 1.468(9) . ?
C2D2 C2G4 1.516(9) . ?
C2G4 C2B4 1.404(8) . ?
N23 C23A 1.461(9) . ?
C23A C3B3 1.505(9) . ?
C23A C3B4 1.513(10) . ?
C23A C23' 1.534(11) . ?
C23' O23 1.230(9) . ?
C23' N24 1.353(9) . ?
N24 C24G 1.465(8) . ?
C24G C24B 1.526(10) . ?
C24B C4B4 1.520(10) . ?
C24B C4B3 1.540(10) . ?
C24B C24A 1.547(10) . ?
C24A C24' 1.492(12) . ?
C24' O24 1.232(11) . ?
C24' N25 1.315(11) . ?
C4B3 C4G3 1.515(10) . ?
C4G3 C4D2 1.531(12) . ?
C4D2 C4G4 1.489(11) . ?
C4G4 C4B4 1.513(10) . ?
N25 C0M2 1.434(9) . ?

loop_
_geom_torsion_atom_site_label_1
_geom_torsion_atom_site_label_2
_geom_torsion_atom_site_label_3
_geom_torsion_atom_site_label_4
_geom_torsion
_geom_torsion_site_symmetry_1
_geom_torsion_site_symmetry_2
_geom_torsion_site_symmetry_3
_geom_torsion_site_symmetry_4
_geom_torsion_publ_flag
C12 C14 O1 C01' 61.6(12) . . . . ?
C11 C14 O1 C01' 177.9(8) . . . . ?
C13 C14 O1 C01' -63.5(13) . . . . ?
C14 O1 C01' O01 5.0(15) . . . . ?
C14 O1 C01' N11 -178.7(9) . . . . ?
O01 C01' N11 C11A -6.7(15) . . . . ?
O1 C01' N11 C11A 177.0(7) . . . . ?
C01' N11 C11A C1B2 176.0(8) . . . . ?
C01' N11 C11A C11' 59.3(11) . . . . ?
C01' N11 C11A C1B1 -63.0(10) . . . . ?
N11 C11A C11' O11 -139.5(8) . . . . ?
C1B2 C11A C11' O11 103.1(9) . . . . ?
C1B1 C11A C11' O11 -16.8(11) . . . . ?
N11 C11A C11' N12 42.9(10) . . . . ?
C1B2 C11A C11' N12 -74.5(9) . . . . ?
C1B1 C11A C11' N12 165.6(7) . . . . ?
O11 C11' N12 C12G -3.1(13) . . . . ?
C11A C11' N12 C12G 174.4(7) . . . . ?
C11' N12 C12G C12B 127.9(8) . . . . ?
N12 C12G C12B C2B2 65.1(9) . . . . ?
N12 C12G C12B C2B1 -176.4(6) . . . . ?
N12 C12G C12B C12A -55.3(9) . . . . ?
C2B2 C12B C12A C12' 176.7(8) . . . . ?
C2B1 C12B C12A C12' 54.2(11) . . . . ?
C12G C12B C12A C12' -62.1(10) . . . . ?
C12B C12A C12' O12 -69.9(11) . . . . ?
C12B C12A C12' N13 112.9(9) . . . . ?
C2B2 C12B C2B1 C2G1 -55.2(10) . . . . ?
C12G C12B C2B1 C2G1 -174.1(7) . . . . ?
C12A C12B C2B1 C2G1 66.9(9) . . . . ?
C12B C2B1 C2G1 C2D1 58.1(10) . . . . ?
C2B1 C2G1 C2D1 C2G2 -55.9(11) . . . . ?
C2G1 C2D1 C2G2 C2B2 54.1(11) . . . . ?
C2B1 C12B C2B2 C2G2 53.4(10) . . . . ?
C12G C12B C2B2 C2G2 168.8(8) . . . . ?
C12A C12B C2B2 C2G2 -70.8(9) . . . . ?
C2D1 C2G2 C2B2 C12B -54.0(11) . . . . ?
O12 C12' N13 C13A -0.9(14) . . . . ?
C12A C12' N13 C13A 176.2(7) . . . . ?
C12' N13 C13A C3B1 170.3(8) . . . . ?
C12' N13 C13A C3B2 -69.2(11) . . . . ?
C12' N13 C13A C13' 53.1(11) . . . . ?
N13 C13A C13' O13 -137.7(9) . . . . ?
C3B1 C13A C13' O13 106.0(10) . . . . ?
C3B2 C13A C13' O13 -14.8(12) . . . . ?
N13 C13A C13' N14 48.7(11) . . . . ?
C3B1 C13A C13' N14 -67.6(10) . . . . ?
C3B2 C13A C13' N14 171.6(8) . . . . ?
O13 C13' N14 C14G 1.3(14) . . . . ?
C13A C13' N14 C14G 174.7(7) . . . . ?
C13' N14 C14G C14B -105.7(10) . . . . ?
N14 C14G C14B C4B2 169.9(7) . . . . ?
N14 C14G C14B C14A -63.4(10) . . . . ?
N14 C14G C14B C4B1 54.3(10) . . . . ?
C4B2 C14B C14A C14' 57.7(11) . . . . ?
C14G C14B C14A C14' -65.6(11) . . . . ?
C4B1 C14B C14A C14' 176.4(8) . . . . ?
C14B C14A C14' O14 -79.6(12) . . . . ?
C14B C14A C14' N15 102.3(10) . . . . ?
C4B2 C14B C4B1 C4G1 51.1(11) . . . . ?
C14G C14B C4B1 C4G1 166.8(8) . . . . ?
C14A C14B C4B1 C4G1 -71.6(10) . . . . ?
C14B C4B1 C4G1 C4D1 -55.4(12) . . . . ?
C4B1 C4G1 C4D1 C4G2 58.7(13) . . . . ?
C4G1 C4D1 C4G2 C4B2 -59.4(13) . . . . ?
C4D1 C4G2 C4B2 C14B 59.1(13) . . . . ?
C14G C14B C4B2 C4G2 -168.5(8) . . . . ?
C14A C14B C4B2 C4G2 65.4(12) . . . . ?
C4B1 C14B C4B2 C4G2 -52.9(11) . . . . ?
O14 C14' N15 C0M1 0.5(15) . . . . ?
C14A C14' N15 C0M1 178.6(7) . . . . ?
C21 C24 O2 C02' 177.6(8) . . . . ?
C22 C24 O2 C02' -63.3(11) . . . . ?
C23 C24 O2 C02' 59.5(12) . . . . ?
C24 O2 C02' O02 -3.3(14) . . . . ?
C24 O2 C02' N21 175.3(8) . . . . ?
O02 C02' N21 C21A 0.9(14) . . . . ?
O2 C02' N21 C21A -177.7(7) . . . . ?
C02' N21 C21A C1B3 -174.9(7) . . . . ?
C02' N21 C21A C1B4 64.0(10) . . . . ?
C02' N21 C21A C21' -57.8(10) . . . . ?
N21 C21A C21' O21 145.1(8) . . . . ?
C1B3 C21A C21' O21 -98.1(9) . . . . ?
C1B4 C21A C21' O21 23.3(11) . . . . ?
N21 C21A C21' N22 -38.4(10) . . . . ?
C1B3 C21A C21' N22 78.4(9) . . . . ?
C1B4 C21A C21' N22 -160.2(8) . . . . ?
O21 C21' N22 C22G 1.9(14) . . . . ?
C21A C21' N22 C22G -174.5(7) . . . . ?
C21' N22 C22G C22B -129.2(10) . . . . ?
N22 C22G C22B C2B4 173.1(8) . . . . ?
N22 C22G C22B C2B3 -66.8(12) . . . . ?
N22 C22G C22B C22A 53.0(11) . . . . ?
C2B4 C22B C22A C22' -51.7(14) . . . . ?
C22G C22B C22A C22' 63.3(11) . . . . ?
C2B3 C22B C22A C22' -178.4(8) . . . . ?
C22B C22A C22' O22 68.8(13) . . . . ?
C22B C22A C22' N23 -108.9(11) . . . . ?
C2B4 C22B C2B3 C2G3 -34.8(19) . . . . ?
C22G C22B C2B3 C2G3 -149.6(13) . . . . ?
C22A C22B C2B3 C2G3 91.7(15) . . . . ?
C22B C2B3 C2G3 C2D2 49(2) . . . . ?
C2B3 C2G3 C2D2 C2G4 -57(2) . . . . ?
C2G3 C2D2 C2G4 C2B4 52(2) . . . . ?
C2D2 C2G4 C2B4 C22B -41(2) . . . . ?
C22G C22B C2B4 C2G4 148.9(14) . . . . ?
C2B3 C22B C2B4 C2G4 32(2) . . . . ?
C22A C22B C2B4 C2G4 -93.6(16) . . . . ?
O22 C22' N23 C23A 5.7(15) . . . . ?
C22A C22' N23 C23A -176.5(8) . . . . ?
C22' N23 C23A C3B3 70.2(12) . . . . ?
C22' N23 C23A C3B4 -168.6(9) . . . . ?
C22' N23 C23A C23' -50.8(12) . . . . ?
N23 C23A C23' O23 134.0(9) . . . . ?
C3B3 C23A C23' O23 12.4(13) . . . . ?
C3B4 C23A C23' O23 -108.9(10) . . . . ?
N23 C23A C23' N24 -51.4(11) . . . . ?
C3B3 C23A C23' N24 -173.0(8) . . . . ?
C3B4 C23A C23' N24 65.7(10) . . . . ?
O23 C23' N24 C24G -5.6(14) . . . . ?
C23A C23' N24 C24G 179.8(7) . . . . ?
C23' N24 C24G C24B 108.9(9) . . . . ?
N24 C24G C24B C4B4 -57.1(10) . . . . ?
N24 C24G C24B C4B3 -175.3(7) . . . . ?
N24 C24G C24B C24A 64.1(10) . . . . ?
C4B4 C24B C24A C24' -175.0(9) . . . . ?
C24G C24B C24A C24' 62.4(12) . . . . ?
C4B3 C24B C24A C24' -57.1(12) . . . . ?
C24B C24A C24' O24 73.6(13) . . . . ?
C24B C24A C24' N25 -105.0(11) . . . . ?
C4B4 C24B C4B3 C4G3 -48.9(10) . . . . ?
C24G C24B C4B3 C4G3 71.3(10) . . . . ?
C24A C24B C4B3 C4G3 -167.2(8) . . . . ?
C24B C4B3 C4G3 C4D2 54.3(12) . . . . ?
C4B3 C4G3 C4D2 C4G4 -55.3(12) . . . . ?
C4G3 C4D2 C4G4 C4B4 56.1(12) . . . . ?
C4D2 C4G4 C4B4 C24B -56.2(12) . . . . ?
C24G C24B C4B4 C4G4 -69.1(11) . . . . ?
C4B3 C24B C4B4 C4G4 49.2(11) . . . . ?
C24A C24B C4B4 C4G4 168.3(8) . . . . ?
O24 C24' N25 C0M2 4.4(17) . . . . ?
C24A C24' N25 C0M2 -177.1(8) . . . . ?
